data_2100291
_journal_name_full 'Acta Crystallographica, Section B'
_journal_page_first 569
_journal_page_last 576
_journal_volume 61
_journal_year 2005
_chemical_formula_moiety 'C24 H29 N7 O3, 2(H2 O)'
_chemical_formula_sum 'C24 H33 N7 O5'
_chemical_formula_weight 499.57
_space_group_IT_number 14
_symmetry_cell_setting monoclinic
_symmetry_space_group_name_Hall '-P 2yab'
_symmetry_space_group_name_H-M 'P 1 21/a 1'
_cell_angle_alpha 90.00
_cell_angle_beta 99.0850(16)
_cell_angle_gamma 90.00
_cell_formula_units_Z 4
_cell_length_a 10.4021(3)
_cell_length_b 15.3698(6)
_cell_length_c 16.6432(7)
_cell_measurement_temperature 295
_cell_volume 2627.50(17)
_diffrn_ambient_temperature 295
_exptl_crystal_density_diffrn 1.263
_cod_duplicate_entry 2100132
_cod_original_sg_symbol_H-M 'P 21/a'
_cod_database_code 2100291

loop_
_symmetry_equiv_pos_as_xyz
'x, y, z'
'-x+1/2, y+1/2, -z'
'-x, -y, -z'
'x-1/2, -y-1/2, z'

loop_
_atom_site_label
_atom_site_fract_x
_atom_site_fract_y
_atom_site_fract_z
_atom_site_U_iso_or_equiv
_atom_site_adp_type
_atom_site_calc_flag
_atom_site_refinement_flags
_atom_site_occupancy
_atom_site_disorder_assembly
_atom_site_disorder_group
_atom_site_type_symbol
O1 0.98542(16) 0.21284(13) 1.30892(12) 0.0832(5) Uani d . 1 . . O
O2 0.69612(19) 0.42243(11) 1.20239(12) 0.0849(6) Uani d . 1 . . O
O3 0.19722(18) 0.31553(12) 0.83674(12) 0.0876(6) Uani d . 1 . . O
O4 0.40755(17) 0.42646(13) 0.86369(12) 0.0722(5) Uani d . 1 . . O
O5 0.41734(18) 0.42402(12) 1.03522(11) 0.0761(5) Uani d . 1 . . O
N1 0.83938(18) 0.31652(13) 1.25549(12) 0.0653(5) Uani d . 1 . . N
N3 0.80755(17) 0.16721(13) 1.22175(12) 0.0628(5) Uani d . 1 . . N
N9 0.35371(17) 0.08578(11) 1.02106(11) 0.0583(5) Uani d . 1 . . N
N7 0.54479(17) 0.27575(13) 1.10597(11) 0.0585(5) Uani d . 1 . . N
N8 0.61013(17) 0.13746(12) 1.12577(11) 0.0608(5) Uani d . 1 . . N
N10 0.24668(17) 0.08393(12) 0.96226(11) 0.0599(5) Uani d . 1 . . N
N11 0.13022(18) 0.18325(13) 0.87247(12) 0.0631(5) Uani d . 1 . . N
C2 0.8838(2) 0.23096(16) 1.26465(14) 0.0648(6) Uani d . 1 . . C
C4 0.6960(2) 0.19185(14) 1.17029(13) 0.0577(5) Uani d . 1 . . C
C5 0.6597(2) 0.27668(14) 1.16023(13) 0.0573(5) Uani d . 1 . . C
C6 0.7273(2) 0.34554(15) 1.20434(14) 0.0631(6) Uani d . 1 . . C
C9 0.5196(2) 0.19142(14) 1.08727(13) 0.0572(5) Uani d . 1 . . C
C10 0.9173(3) 0.3819(2) 1.3072(2) 0.0976(10) Uani d D 1 B . C
H9 0.9065 0.4382 1.2807 0.117 Uiso calc R 1 . . H
H10 1.0086 0.3663 1.3130 0.117 Uiso calc R 1 . . H
C13 0.8454(3) 0.07523(16) 1.23079(17) 0.0757(7) Uani d . 1 . . C
H131 0.9383 0.0713 1.2498 0.091 Uiso calc R 1 . . H
H132 0.8272 0.0468 1.1782 0.091 Uiso calc R 1 . . H
C14 0.7734(4) 0.0287(2) 1.2900(3) 0.1142(12) Uani d . 1 . . C
H291 0.6818 0.0274 1.2668 0.137 Uiso calc R 1 . . H
H292 0.8036 -0.0311 1.2941 0.137 Uiso calc R 1 . . H
C15 0.7844(5) 0.0632(4) 1.3706(3) 0.1503(18) Uani d . 1 . . C
H321 0.7331 0.0287 1.4017 0.180 Uiso calc R 1 . . H
H322 0.7534 0.1221 1.3681 0.180 Uiso calc R 1 . . H
H323 0.8739 0.0619 1.3960 0.180 Uiso calc R 1 . . H
C16 0.4056(2) 0.16683(14) 1.02949(13) 0.0568(5) Uani d . 1 . . C
C17 0.3294(2) 0.22001(16) 0.97415(14) 0.0620(6) Uani d . 1 . . C
C18 0.2337(2) 0.16469(14) 0.93446(13) 0.0567(5) Uani d . 1 . . C
C19 0.3902(2) 0.00697(15) 1.06742(16) 0.0683(6) Uani d . 1 . . C
H191 0.4815 0.0086 1.0886 0.082 Uiso calc R 1 . . H
H192 0.3717 -0.0428 1.0326 0.082 Uiso calc R 1 . . H
H193 0.3413 0.0031 1.1116 0.082 Uiso calc R 1 . . H
C20 0.1170(2) 0.25661(15) 0.82775(15) 0.0639(6) Uani d . 1 . . C
C21 -0.0051(2) 0.26151(17) 0.76421(16) 0.0689(6) Uani d . 1 . . C
C22 -0.0613(3) 0.35233(19) 0.7597(2) 0.0953(9) Uani d . 1 . . C
H251 -0.0801 0.3689 0.8122 0.114 Uiso calc R 1 . . H
H252 -0.1400 0.3535 0.7209 0.114 Uiso calc R 1 . . H
H253 0.0005 0.3922 0.7432 0.114 Uiso calc R 1 . . H
C23 0.0230(3) 0.2296(2) 0.68350(17) 0.0826(8) Uani d . 1 . . C
C24 -0.0387(4) 0.1562(3) 0.6488(2) 0.1202(13) Uani d . 1 A . C
H300 -0.0945 0.1252 0.6767 0.144 Uiso calc R 1 . . H
C26 0.066(2) 0.1709(12) 0.527(2) 0.231(19) Uani d PD 0.62(13) A 1 C
H260 0.0779 0.1531 0.4757 0.277 Uiso calc PR 0.62(13) A 1 H
C26A 0.059(3) 0.1735(18) 0.5381(19) 0.153(13) Uani d PD 0.38(13) A 2 C
H261 0.0676 0.1563 0.4855 0.183 Uiso calc PR 0.38(13) A 2 H
C27 0.1289(7) 0.2404(6) 0.5658(4) 0.195(3) Uani d D 1 . . C
H271 0.1893 0.2695 0.5399 0.234 Uiso calc R 1 A 1 H
C28 0.1077(4) 0.2712(4) 0.6434(2) 0.1419(17) Uani d . 1 A . C
H281 0.1522 0.3200 0.6663 0.170 Uiso calc R 1 . . H
C25 -0.0183(7) 0.1282(5) 0.5724(4) 0.172(3) Uani d D 1 . . C
H350 -0.0624 0.0791 0.5502 0.207 Uiso calc R 1 A 1 H
C12 0.9164(15) 0.4500(8) 1.4500(7) 0.270(8) Uani d P 0.640(10) B 3 C
H121 0.8458 0.4894 1.4531 0.324 Uiso calc PR 0.640(10) B 3 H
H122 0.9898 0.4819 1.4370 0.324 Uiso calc PR 0.640(10) B 3 H
H123 0.9402 0.4213 1.5014 0.324 Uiso calc PR 0.640(10) B 3 H
C12A 0.7749(15) 0.4378(13) 1.3920(9) 0.176(9) Uani d PD 0.360(10) B 4 C
H124 0.7059 0.4198 1.3500 0.212 Uiso calc PR 0.360(10) B 4 H
H125 0.7966 0.4974 1.3835 0.212 Uiso calc PR 0.360(10) B 4 H
H126 0.7471 0.4319 1.4441 0.212 Uiso calc PR 0.360(10) B 4 H
C11 0.8781(9) 0.3885(4) 1.3899(3) 0.190(3) Uani d D 1 . . C
H111 0.7837 0.3909 1.3801 0.228 Uiso calc R 1 B 3 H
H112 0.9006 0.3327 1.4156 0.228 Uiso calc R 1 B 3 H
H1 0.338(2) 0.2800(17) 0.9669(16) 0.073(7) Uiso d . 1 . . H
H2 0.383(3) 0.478(2) 1.047(2) 0.106(10) Uiso d . 1 . . H
H3 0.339(4) 0.393(2) 0.856(2) 0.112(11) Uiso d . 1 . . H
H4 0.503(3) 0.3247(19) 1.0859(17) 0.084(8) Uiso d . 1 . . H
H5 -0.071(2) 0.2236(16) 0.7788(15) 0.070(7) Uiso d . 1 . . H
H6 0.412(4) 0.488(3) 0.858(3) 0.153(16) Uiso d . 1 . . H
H7 0.070(3) 0.1422(17) 0.8633(17) 0.078(8) Uiso d . 1 . . H
H8 0.4200 0.4259 0.9812 0.100 Uiso d . 1 . . H

loop_
_atom_site_aniso_label
_atom_site_aniso_U_11
_atom_site_aniso_U_22
_atom_site_aniso_U_33
_atom_site_aniso_U_12
_atom_site_aniso_U_13
_atom_site_aniso_U_23
O1 0.0615(10) 0.0983(13) 0.0821(12) 0.0056(9) -0.0130(9) -0.0055(10)
O2 0.0968(13) 0.0583(11) 0.0896(13) -0.0060(8) -0.0165(10) 0.0032(9)
O3 0.0842(12) 0.0763(12) 0.0916(14) -0.0256(9) -0.0189(10) 0.0218(10)
O4 0.0618(10) 0.0585(11) 0.0935(13) 0.0020(8) 0.0032(8) -0.0028(8)
O5 0.0904(12) 0.0638(11) 0.0699(11) 0.0135(9) -0.0005(9) 0.0035(8)
N1 0.0612(11) 0.0706(12) 0.0595(11) -0.0077(9) -0.0045(9) -0.0024(9)
N3 0.0547(10) 0.0684(12) 0.0609(11) 0.0051(8) -0.0041(8) -0.0021(9)
N9 0.0553(10) 0.0567(10) 0.0606(11) -0.0024(7) 0.0018(8) 0.0050(8)
N7 0.0606(10) 0.0573(11) 0.0539(10) -0.0008(8) -0.0020(8) 0.0034(8)
N8 0.0590(10) 0.0588(11) 0.0609(11) 0.0020(8) -0.0017(8) -0.0009(8)
N10 0.0571(10) 0.0564(11) 0.0635(11) -0.0046(7) 0.0012(8) 0.0031(8)
N11 0.0572(10) 0.0615(12) 0.0652(12) -0.0111(8) -0.0068(9) 0.0061(9)
C2 0.0577(12) 0.0775(15) 0.0573(13) -0.0011(10) 0.0034(10) -0.0012(11)
C4 0.0547(11) 0.0646(13) 0.0519(12) 0.0014(9) 0.0022(9) -0.0003(9)
C5 0.0560(11) 0.0625(13) 0.0502(11) -0.0028(9) -0.0013(9) 0.0028(9)
C6 0.0670(13) 0.0621(14) 0.0568(13) -0.0055(10) -0.0003(10) 0.0064(10)
C9 0.0568(11) 0.0581(12) 0.0547(12) -0.0012(9) 0.0022(9) 0.0031(9)
C10 0.095(2) 0.0840(19) 0.100(2) -0.0140(15) -0.0297(17) -0.0141(16)
C13 0.0688(14) 0.0723(16) 0.0793(17) 0.0141(11) -0.0091(12) -0.0052(13)
C14 0.112(3) 0.087(2) 0.132(3) -0.0053(18) -0.014(2) 0.025(2)
C15 0.166(4) 0.186(5) 0.096(3) -0.034(3) 0.014(3) 0.038(3)
C16 0.0583(11) 0.0564(12) 0.0538(12) -0.0037(9) 0.0025(9) -0.0003(9)
C17 0.0650(13) 0.0541(13) 0.0620(13) -0.0073(10) -0.0051(10) 0.0032(10)
C18 0.0530(11) 0.0568(12) 0.0575(12) -0.0052(9) 0.0003(9) 0.0033(9)
C19 0.0667(13) 0.0582(13) 0.0776(16) -0.0002(10) 0.0036(11) 0.0113(11)
C20 0.0603(12) 0.0631(13) 0.0643(14) -0.0089(10) -0.0030(10) 0.0036(10)
C21 0.0623(13) 0.0679(14) 0.0712(15) -0.0046(11) -0.0053(11) 0.0085(12)
C22 0.0882(19) 0.086(2) 0.105(2) 0.0132(15) -0.0047(16) 0.0085(17)
C23 0.0703(15) 0.104(2) 0.0660(16) 0.0097(14) -0.0120(12) 0.0030(15)
C24 0.121(3) 0.130(3) 0.100(3) 0.005(2) -0.013(2) -0.032(2)
C26 0.159(16) 0.42(5) 0.098(11) 0.12(3) -0.017(11) -0.068(15)
C26A 0.126(15) 0.26(3) 0.075(12) -0.05(3) 0.038(12) -0.049(12)
C27 0.148(5) 0.340(11) 0.099(4) -0.013(6) 0.031(3) -0.011(5)
C28 0.126(3) 0.218(5) 0.081(2) -0.028(3) 0.015(2) 0.001(3)
C25 0.169(5) 0.217(7) 0.118(4) 0.026(5) -0.018(4) -0.075(4)
C12 0.301(17) 0.290(15) 0.197(12) -0.027(12) -0.027(11) -0.137(11)
C12A 0.167(14) 0.25(2) 0.120(11) -0.067(14) 0.058(10) -0.092(13)
C11 0.267(8) 0.182(5) 0.102(3) 0.007(5) -0.033(4) -0.075(4)

loop_
_geom_bond_atom_site_label_1
_geom_bond_atom_site_label_2
_geom_bond_site_symmetry_2
_geom_bond_distance
_geom_bond_publ_flag
O1 C2 . 1.222(3) ?
O2 C6 . 1.224(3) ?
O3 C20 . 1.224(3) ?
O4 H3 . 0.88(4) ?
O4 H6 . 0.96(5) ?
O5 H2 . 0.94(3) ?
O5 H8 . 0.9043(18) ?
N1 C2 . 1.394(3) ?
N1 C6 . 1.404(3) ?
N1 C10 . 1.479(3) ?
N3 C4 . 1.382(3) ?
N3 C2 . 1.386(3) ?
N3 C13 . 1.469(3) ?
N9 C16 . 1.356(3) ?
N9 N10 . 1.362(2) ?
N9 C19 . 1.454(3) ?
N7 C9 . 1.349(3) ?
N7 C5 . 1.380(3) ?
N7 H4 . 0.91(3) ?
N8 C9 . 1.340(3) ?
N8 C4 . 1.355(3) ?
N10 C18 . 1.324(3) ?
N11 C20 . 1.346(3) ?
N11 C18 . 1.398(3) ?
N11 H7 . 0.89(3) ?
C4 C5 . 1.360(3) ?
C5 C6 . 1.411(3) ?
C9 C16 . 1.454(3) ?
C10 C11 . 1.499(8) ?
C10 H9 . 0.9700 ?
C10 H10 . 0.9700 ?
C13 C14 . 1.509(5) ?
C13 H131 . 0.9700 ?
C13 H132 . 0.9700 ?
C14 C15 . 1.430(6) ?
C14 H291 . 0.9700 ?
C14 H292 . 0.9700 ?
C15 H321 . 0.9600 ?
C15 H322 . 0.9600 ?
C15 H323 . 0.9600 ?
C16 C17 . 1.383(3) ?
C17 C18 . 1.394(3) ?
C17 H1 . 0.94(3) ?
C19 H191 . 0.9600 ?
C19 H192 . 0.9600 ?
C19 H193 . 0.9600 ?
C20 C21 . 1.521(3) ?
C21 C23 . 1.501(4) ?
C21 C22 . 1.511(4) ?
C21 H5 . 0.96(3) ?
C22 H251 . 0.9600 ?
C22 H252 . 0.9600 ?
C22 H253 . 0.9600 ?
C23 C28 . 1.348(5) ?
C23 C24 . 1.379(5) ?
C24 C25 . 1.390(7) ?
C24 H300 . 0.9300 ?
C26 C27 . 1.36(2) ?
C26 C25 . 1.40(2) ?
C26 H260 . 0.9300 ?
C26A C25 . 1.268(17) ?
C26A C27 . 1.299(17) ?
C26A H261 . 0.9300 ?
C27 C28 . 1.426(7) ?
C27 H271 . 0.9300 ?
C28 H281 . 0.9300 ?
C25 H350 . 0.9300 ?
C12 C11 . 1.389(10) ?
C12 H121 . 0.9600 ?
C12 H122 . 0.9600 ?
C12 H123 . 0.9600 ?
C12A C11 . 1.319(15) ?
C12A H124 . 0.9600 ?
C12A H125 . 0.9600 ?
C12A H126 . 0.9600 ?
C11 H111 . 0.9700 ?
C11 H112 . 0.9700 ?
